data_7242989
loop_
_publ_author_name
'Garc\'ia-Gonz\'alez, Ma. Carmen'
'Navarro-Huerta, Armando'
'Rodr\'iguez-Mu\~noz, Fanny Chantal'
'Vera-Alv\'izar, Estefan\'ia Guadalupe'
'Vera Ram\'irez, Marco A.'
'Rodr\'iguez-Hern\'andez, Joelis'
'Rodr\'iguez, Mario'
'Rodr\'iguez-Molina, Braulio'

_publ_section_title
;
 The design of dihalogenated TPE monoboronate complexes as
 mechanofluorochromic crystals
;
_journal_issue 34
_journal_name_full CrystEngComm
_journal_page_first 5908
_journal_page_last 5917
_journal_paper_doi 10.1039/D1CE00442E
_journal_volume 23
_journal_year 2021
_chemical_formula_moiety 'C45 H32 B I2 N O'
_chemical_formula_sum 'C45 H32 B I2 N O'
_chemical_formula_weight 867.32
_chemical_melting_point 512.0(10)
_space_group_crystal_system triclinic
_space_group_IT_number 2
_space_group_name_Hall '-P 1'
_space_group_name_H-M_alt 'P -1'
_atom_sites_solution_hydrogens geom
_atom_sites_solution_primary direct
_atom_sites_solution_secondary difmap
_audit_creation_date 2020-07-21
_audit_creation_method SHELXL-2018/3
_audit_update_record
;
2021-04-02 deposited with the CCDC.	2021-06-07 downloaded from the CCDC.
;
_cell_angle_alpha 99.378(10)
_cell_angle_beta 91.705(10)
_cell_angle_gamma 91.595(10)
_cell_formula_units_Z 2
_cell_length_a 10.864(4)
_cell_length_b 12.004(4)
_cell_length_c 14.739(5)
_cell_measurement_reflns_used 9333
_cell_measurement_temperature 200(2)
_cell_measurement_theta_max 29.83
_cell_measurement_theta_min 2.30
_cell_volume 1894.6(11)
_computing_cell_refinement 'APEX3 v2018.1-0(Bruker, 2018)'
_computing_data_collection 'APEX3 v2018.1-0(Bruker, 2018)'
_computing_data_reduction 'SAINT V8.38A (Bruker, 2014)'
_computing_molecular_graphics 'SHELXLe (H\~A1/4bschle et al, 2011)'
_computing_publication_material 'CIFTAB V 2013/2 (Sheldrick, 2013)'
_computing_structure_refinement 'SHELXL-2018/3 (Sheldrick, 2015)'
_computing_structure_solution 'SHELXS-2012 (Bruker, 2013)'
_diffrn_ambient_temperature 200(2)
_diffrn_detector_area_resol_mean 52.0833
_diffrn_measured_fraction_theta_full 0.995
_diffrn_measured_fraction_theta_max 0.997
_diffrn_measurement_device_type 'Bruker D8 Venture \k geometry diffractometer 208039-1'
_diffrn_measurement_method '\f and \w-scans'
_diffrn_radiation_monochromator 'Helios multilayer mirror'
_diffrn_radiation_type MoK\a
_diffrn_radiation_wavelength 0.71073
_diffrn_reflns_av_R_equivalents 0.0709
_diffrn_reflns_av_unetI/netI 0.0615
_diffrn_reflns_Laue_measured_fraction_full 0.995
_diffrn_reflns_Laue_measured_fraction_max 0.997
_diffrn_reflns_limit_h_max 15
_diffrn_reflns_limit_h_min -15
_diffrn_reflns_limit_k_max 16
_diffrn_reflns_limit_k_min -16
_diffrn_reflns_limit_l_max 20
_diffrn_reflns_limit_l_min -20
_diffrn_reflns_number 47545
_diffrn_reflns_point_group_measured_fraction_full 0.995
_diffrn_reflns_point_group_measured_fraction_max 0.997
_diffrn_reflns_theta_full 25.242
_diffrn_reflns_theta_max 29.575
_diffrn_reflns_theta_min 2.303
_diffrn_source 'micro-focus X-ray source'
_exptl_absorpt_coefficient_mu 1.695
_exptl_absorpt_correction_T_max 0.7460
_exptl_absorpt_correction_T_min 0.5557
_exptl_absorpt_correction_type multi-scan
_exptl_absorpt_process_details '(Sheldrick, 2012)'
_exptl_crystal_colour orange
_exptl_crystal_density_diffrn 1.520
_exptl_crystal_description prism
_exptl_crystal_F_000 856
_exptl_crystal_recrystallization_method 'Re-crystallisation from solvent'
_exptl_crystal_size_max 0.385
_exptl_crystal_size_mid 0.096
_exptl_crystal_size_min 0.067
_refine_diff_density_max 1.625
_refine_diff_density_min -0.770
_refine_diff_density_rms 0.101
_refine_ls_extinction_method none
_refine_ls_goodness_of_fit_ref 1.024
_refine_ls_hydrogen_treatment constr
_refine_ls_matrix_type full
_refine_ls_number_parameters 451
_refine_ls_number_reflns 10586
_refine_ls_number_restraints 0
_refine_ls_restrained_S_all 1.024
_refine_ls_R_factor_all 0.1126
_refine_ls_R_factor_gt 0.0557
_refine_ls_shift/su_max 0.001
_refine_ls_shift/su_mean 0.000
_refine_ls_structure_factor_coef Fsqd
_refine_ls_weighting_details 'w=1/[\s^2^(Fo^2^)+(0.0722P)^2^+1.0002P] where P=(Fo^2^+2Fc^2^)/3'
_refine_ls_weighting_scheme calc
_refine_ls_wR_factor_gt 0.1352
_refine_ls_wR_factor_ref 0.1629
_reflns_Friedel_coverage 0.000
_reflns_number_gt 5813
_reflns_number_total 10586
_reflns_threshold_expression 'I > 2\s(I)'
_cod_data_source_file d1ce00442e2.cif
_cod_data_source_block 4c-MCGG-BRM
_cod_depositor_comments
;
The following automatic conversions were performed:

data item '_chemical_melting_point' value '511-513' was changed to
'512.0(10)' -- the average value was taken and precision was
estimated.

Automatic conversion script
Id: cif_fix_values 7556 2019-12-06 15:28:31Z antanas 

 Adding full bibliography for 7242988--7242992.cif.
;
_cod_original_cell_volume 1894.5(12)
_cod_database_code 7242989
_shelx_shelxl_version_number 2018/3
_shelx_space_group_comment
;
The symmetry employed for this shelxl refinement is uniquely defined
by the following loop, which should always be used as a source of
symmetry information in preference to the above space-group names.
They are only intended as comments.
;
_shelx_estimated_absorpt_t_min 0.561
_shelx_estimated_absorpt_t_max 0.895

loop_
_space_group_symop_operation_xyz
'x, y, z'
'-x, -y, -z'

loop_
_atom_site_label
_atom_site_type_symbol
_atom_site_fract_x
_atom_site_fract_y
_atom_site_fract_z
_atom_site_U_iso_or_equiv
_atom_site_adp_type
_atom_site_occupancy
_atom_site_site_symmetry_order
_atom_site_calc_flag
_atom_site_refinement_flags_posn
_atom_site_refinement_flags_adp
_atom_site_refinement_flags_occupancy
_atom_site_disorder_assembly
_atom_site_disorder_group
I1 I 0.71195(3) 0.39780(3) 0.91355(2) 0.06714(14) Uani 1 1 d . . . . .
I2 I 0.47214(4) 0.84726(3) 0.95403(3) 0.08684(16) Uani 1 1 d . . . . .
O1 O 0.5529(3) 0.3747(2) 0.7258(2) 0.0506(7) Uani 1 1 d . . . . .
B2 B 0.4730(4) 0.3152(4) 0.6461(3) 0.0452(10) Uani 1 1 d . . . . .
N3 N 0.3953(3) 0.4169(3) 0.6089(2) 0.0390(7) Uani 1 1 d . . . . .
C4 C 0.3908(3) 0.5165(3) 0.6562(3) 0.0430(9) Uani 1 1 d . . . . .
H4 H 0.341581 0.570291 0.632875 0.052 Uiso 1 1 calc R U . . .
C5 C 0.4403(4) 0.6588(3) 0.7919(3) 0.0511(10) Uani 1 1 d . . . . .
H5 H 0.388911 0.710508 0.767780 0.061 Uiso 1 1 calc R U . . .
C6 C 0.5012(4) 0.6886(3) 0.8766(3) 0.0547(11) Uani 1 1 d . . . . .
C7 C 0.5768(4) 0.6149(4) 0.9105(3) 0.0555(11) Uani 1 1 d . . . . .
H7 H 0.617561 0.636732 0.968845 0.067 Uiso 1 1 calc R U . . .
C8 C 0.5949(4) 0.5088(4) 0.8608(3) 0.0486(10) Uani 1 1 d . . . . .
C9 C 0.5341(3) 0.4738(3) 0.7748(3) 0.0424(9) Uani 1 1 d . . . . .
C10 C 0.4564(3) 0.5502(3) 0.7424(3) 0.0429(9) Uani 1 1 d . . . . .
C11 C 0.3178(3) 0.3942(3) 0.5263(3) 0.0380(8) Uani 1 1 d . . . . .
C12 C 0.1929(3) 0.4113(3) 0.5322(3) 0.0428(9) Uani 1 1 d . . . . .
H12 H 0.158485 0.437232 0.590012 0.051 Uiso 1 1 calc R U . . .
C13 C 0.1184(3) 0.3903(3) 0.4530(3) 0.0459(9) Uani 1 1 d . . . . .
H13 H 0.032707 0.403065 0.457191 0.055 Uiso 1 1 calc R U . . .
C14 C 0.1657(3) 0.3510(3) 0.3680(3) 0.0411(8) Uani 1 1 d . . . . .
C15 C 0.2920(3) 0.3354(3) 0.3641(3) 0.0417(9) Uani 1 1 d . . . . .
H15 H 0.326738 0.309468 0.306405 0.050 Uiso 1 1 calc R U . . .
C16 C 0.3685(3) 0.3567(3) 0.4423(3) 0.0431(9) Uani 1 1 d . . . . .
H16 H 0.454540 0.345691 0.438296 0.052 Uiso 1 1 calc R U . . .
C17 C 0.0879(3) 0.3310(4) 0.2817(3) 0.0446(9) Uani 1 1 d . . . . .
C18 C 0.0893(4) 0.2314(3) 0.2243(3) 0.0452(9) Uani 1 1 d . . . . .
C19 C 0.0181(4) 0.4291(3) 0.2626(3) 0.0445(9) Uani 1 1 d . . . . .
C20 C 0.0695(4) 0.5381(4) 0.2854(3) 0.0571(11) Uani 1 1 d . . . . .
H20 H 0.149127 0.548635 0.314501 0.069 Uiso 1 1 calc R U . . .
C21 C 0.0081(5) 0.6308(4) 0.2669(4) 0.0695(13) Uani 1 1 d . . . . .
H21 H 0.045328 0.704102 0.283563 0.083 Uiso 1 1 calc R U . . .
C22 C -0.1061(5) 0.6180(5) 0.2248(3) 0.0686(14) Uani 1 1 d . . . . .
H22 H -0.148559 0.681771 0.211354 0.082 Uiso 1 1 calc R U . . .
C23 C -0.1586(4) 0.5118(5) 0.2023(3) 0.0636(13) Uani 1 1 d . . . . .
H23 H -0.237930 0.502515 0.172734 0.076 Uiso 1 1 calc R U . . .
C24 C -0.1000(4) 0.4188(4) 0.2213(3) 0.0532(10) Uani 1 1 d . . . . .
H24 H -0.139861 0.346416 0.206277 0.064 Uiso 1 1 calc R U . . .
C25 C 0.0384(4) 0.2173(3) 0.1277(3) 0.0478(10) Uani 1 1 d . . . . .
C26 C 0.0747(5) 0.2904(5) 0.0694(3) 0.0696(13) Uani 1 1 d . . . . .
H26 H 0.133339 0.349771 0.090891 0.084 Uiso 1 1 calc R U . . .
C27 C 0.0280(7) 0.2787(7) -0.0180(4) 0.098(2) Uani 1 1 d . . . . .
H27 H 0.052516 0.331495 -0.056088 0.117 Uiso 1 1 calc R U . . .
C28 C -0.0531(7) 0.1931(7) -0.0522(4) 0.099(2) Uani 1 1 d . . . . .
H28 H -0.082587 0.183857 -0.114405 0.119 Uiso 1 1 calc R U . . .
C29 C -0.0914(6) 0.1211(6) 0.0037(5) 0.097(2) Uani 1 1 d . . . . .
H29 H -0.150781 0.062834 -0.018999 0.116 Uiso 1 1 calc R U . . .
C30 C -0.0455(5) 0.1307(4) 0.0937(4) 0.0711(14) Uani 1 1 d . . . . .
H30 H -0.071534 0.078270 0.131603 0.085 Uiso 1 1 calc R U . . .
C31 C 0.1479(4) 0.1302(4) 0.2512(3) 0.0532(11) Uani 1 1 d . . . . .
C32 C 0.2362(5) 0.0749(4) 0.1971(4) 0.0718(14) Uani 1 1 d . . . . .
H32 H 0.257426 0.100974 0.141876 0.086 Uiso 1 1 calc R U . . .
C33 C 0.2946(7) -0.0178(6) 0.2213(5) 0.099(2) Uani 1 1 d . . . . .
H33 H 0.356414 -0.054201 0.184083 0.119 Uiso 1 1 calc R U . . .
C34 C 0.2614(8) -0.0551(6) 0.2993(7) 0.114(3) Uani 1 1 d . . . . .
H34 H 0.299619 -0.119533 0.315822 0.136 Uiso 1 1 calc R U . . .
C35 C 0.1747(7) -0.0029(6) 0.3548(5) 0.102(2) Uani 1 1 d . . . . .
H35 H 0.154206 -0.030089 0.409699 0.122 Uiso 1 1 calc R U . . .
C36 C 0.1162(5) 0.0907(4) 0.3307(4) 0.0746(14) Uani 1 1 d . . . . .
H36 H 0.054991 0.126924 0.368639 0.089 Uiso 1 1 calc R U . . .
C37 C 0.3746(4) 0.2308(3) 0.6811(3) 0.0489(10) Uani 1 1 d . . . . .
C38 C 0.2747(4) 0.1784(4) 0.6255(3) 0.0550(11) Uani 1 1 d . . . . .
H38 H 0.265561 0.192082 0.564026 0.066 Uiso 1 1 calc R U . . .
C39 C 0.1905(5) 0.1083(4) 0.6573(4) 0.0692(14) Uani 1 1 d . . . . .
H39 H 0.122899 0.076110 0.618532 0.083 Uiso 1 1 calc R U . . .
C40 C 0.2036(6) 0.0846(5) 0.7448(5) 0.0831(17) Uani 1 1 d . . . . .
H40 H 0.145489 0.035534 0.766584 0.100 Uiso 1 1 calc R U . . .
C41 C 0.3004(7) 0.1317(6) 0.8006(5) 0.0921(19) Uani 1 1 d . . . . .
H41 H 0.309813 0.114860 0.861127 0.111 Uiso 1 1 calc R U . . .
C42 C 0.3846(5) 0.2038(4) 0.7694(4) 0.0685(13) Uani 1 1 d . . . . .
H42 H 0.451152 0.235976 0.809225 0.082 Uiso 1 1 calc R U . . .
C43 C 0.5629(3) 0.2620(3) 0.5667(3) 0.0452(9) Uani 1 1 d . . . . .
C44 C 0.6701(4) 0.3210(4) 0.5509(4) 0.0578(12) Uani 1 1 d . . . . .
H44 H 0.690885 0.390990 0.589263 0.069 Uiso 1 1 calc R U . . .
C45 C 0.7471(5) 0.2807(5) 0.4811(5) 0.0773(16) Uani 1 1 d . . . . .
H45 H 0.820192 0.322904 0.473080 0.093 Uiso 1 1 calc R U . . .
C46 C 0.7205(5) 0.1816(4) 0.4234(4) 0.0785(16) Uani 1 1 d . . . . .
H46 H 0.773349 0.155183 0.374842 0.094 Uiso 1 1 calc R U . . .
C47 C 0.6159(5) 0.1211(4) 0.4369(4) 0.0737(15) Uani 1 1 d . . . . .
H47 H 0.595633 0.051928 0.397238 0.088 Uiso 1 1 calc R U . . .
C48 C 0.5382(4) 0.1604(4) 0.5088(3) 0.0590(12) Uani 1 1 d . . . . .
H48 H 0.467069 0.116275 0.518031 0.071 Uiso 1 1 calc R U . . .

loop_
_atom_site_aniso_label
_atom_site_aniso_U_11
_atom_site_aniso_U_22
_atom_site_aniso_U_33
_atom_site_aniso_U_23
_atom_site_aniso_U_13
_atom_site_aniso_U_12
I1 0.0720(2) 0.0753(2) 0.0543(2) 0.01490(16) -0.01783(15) 0.00129(16)
I2 0.1165(3) 0.0526(2) 0.0802(3) -0.02212(18) 0.0097(2) -0.00662(19)
O1 0.0576(16) 0.0418(15) 0.0479(17) -0.0034(13) -0.0179(13) 0.0056(12)
B2 0.054(3) 0.034(2) 0.046(3) 0.0070(19) -0.012(2) -0.0008(19)
N3 0.0416(16) 0.0367(16) 0.0368(17) 0.0016(13) -0.0047(13) -0.0009(13)
C4 0.044(2) 0.039(2) 0.045(2) 0.0046(17) -0.0023(17) 0.0022(16)
C5 0.053(2) 0.041(2) 0.055(3) -0.0005(19) -0.002(2) -0.0038(18)
C6 0.065(3) 0.040(2) 0.053(3) -0.0090(19) 0.005(2) -0.012(2)
C7 0.062(3) 0.056(3) 0.043(2) -0.005(2) -0.004(2) -0.011(2)
C8 0.048(2) 0.055(2) 0.041(2) 0.0038(19) -0.0083(17) -0.0063(18)
C9 0.042(2) 0.041(2) 0.041(2) -0.0007(17) -0.0027(16) -0.0069(16)
C10 0.046(2) 0.041(2) 0.039(2) 0.0021(17) -0.0017(17) -0.0045(16)
C11 0.044(2) 0.0360(18) 0.0338(19) 0.0087(15) -0.0075(16) -0.0035(15)
C12 0.046(2) 0.049(2) 0.033(2) 0.0047(17) 0.0002(16) 0.0035(17)
C13 0.0381(19) 0.057(2) 0.043(2) 0.0082(19) -0.0012(17) 0.0043(17)
C14 0.042(2) 0.044(2) 0.036(2) 0.0045(16) -0.0039(16) -0.0008(16)
C15 0.042(2) 0.045(2) 0.037(2) 0.0045(17) 0.0000(16) -0.0012(16)
C16 0.0371(19) 0.048(2) 0.043(2) 0.0050(18) -0.0017(16) -0.0021(16)
C17 0.0388(19) 0.056(2) 0.039(2) 0.0091(18) -0.0037(16) -0.0002(17)
C18 0.047(2) 0.053(2) 0.035(2) 0.0088(18) -0.0054(16) -0.0031(18)
C19 0.045(2) 0.053(2) 0.036(2) 0.0090(18) 0.0002(17) -0.0012(18)
C20 0.058(3) 0.058(3) 0.054(3) 0.009(2) -0.006(2) 0.000(2)
C21 0.089(4) 0.053(3) 0.069(3) 0.015(2) 0.010(3) 0.007(3)
C22 0.085(4) 0.080(4) 0.047(3) 0.023(3) 0.016(3) 0.030(3)
C23 0.052(2) 0.098(4) 0.043(3) 0.017(3) -0.002(2) 0.023(3)
C24 0.043(2) 0.068(3) 0.048(2) 0.007(2) 0.0023(18) 0.003(2)
C25 0.052(2) 0.049(2) 0.041(2) 0.0024(18) -0.0096(18) 0.0055(18)
C26 0.074(3) 0.086(4) 0.050(3) 0.014(3) 0.004(2) -0.002(3)
C27 0.127(5) 0.126(6) 0.044(3) 0.022(4) 0.002(3) 0.025(5)
C28 0.136(6) 0.116(5) 0.042(3) 0.000(3) -0.028(3) 0.049(5)
C29 0.106(5) 0.087(4) 0.081(4) -0.025(4) -0.050(4) 0.012(4)
C30 0.085(3) 0.062(3) 0.063(3) 0.004(2) -0.026(3) -0.005(3)
C31 0.061(3) 0.048(2) 0.048(2) 0.005(2) -0.021(2) -0.003(2)
C32 0.084(3) 0.066(3) 0.062(3) 0.002(3) -0.015(3) 0.017(3)
C33 0.115(5) 0.092(5) 0.084(5) 0.001(4) -0.035(4) 0.035(4)
C34 0.138(6) 0.072(4) 0.128(7) 0.016(4) -0.059(5) 0.023(4)
C35 0.135(6) 0.079(4) 0.097(5) 0.041(4) -0.039(5) -0.009(4)
C36 0.093(4) 0.066(3) 0.068(3) 0.025(3) -0.014(3) -0.006(3)
C37 0.058(2) 0.040(2) 0.049(2) 0.0069(18) 0.0013(19) 0.0065(18)
C38 0.060(3) 0.048(2) 0.057(3) 0.009(2) 0.003(2) -0.004(2)
C39 0.067(3) 0.055(3) 0.086(4) 0.012(3) 0.010(3) -0.007(2)
C40 0.093(4) 0.072(4) 0.091(5) 0.030(3) 0.022(4) -0.008(3)
C41 0.111(5) 0.095(4) 0.084(5) 0.052(4) 0.024(4) 0.009(4)
C42 0.083(3) 0.066(3) 0.060(3) 0.021(3) 0.001(3) 0.010(3)
C43 0.045(2) 0.038(2) 0.053(2) 0.0082(18) -0.0071(18) 0.0007(16)
C44 0.049(2) 0.048(2) 0.075(3) 0.006(2) -0.007(2) -0.0012(19)
C45 0.054(3) 0.065(3) 0.116(5) 0.019(3) 0.018(3) 0.004(2)
C46 0.082(4) 0.058(3) 0.099(4) 0.015(3) 0.036(3) 0.020(3)
C47 0.093(4) 0.045(3) 0.078(4) -0.006(3) 0.021(3) 0.004(3)
C48 0.066(3) 0.045(2) 0.064(3) 0.001(2) 0.009(2) -0.003(2)

loop_
_atom_type_symbol
_atom_type_description
_atom_type_scat_dispersion_real
_atom_type_scat_dispersion_imag
_atom_type_scat_source
C C 0.0033 0.0016 'International Tables Vol C Tables 4.2.6.8 and 6.1.1.4'
H H 0.0000 0.0000 'International Tables Vol C Tables 4.2.6.8 and 6.1.1.4'
N N 0.0061 0.0033 'International Tables Vol C Tables 4.2.6.8 and 6.1.1.4'
O O 0.0106 0.0060 'International Tables Vol C Tables 4.2.6.8 and 6.1.1.4'
B B 0.0013 0.0007 'International Tables Vol C Tables 4.2.6.8 and 6.1.1.4'
I I -0.4742 1.8119 'International Tables Vol C Tables 4.2.6.8 and 6.1.1.4'

loop_
_geom_angle_atom_site_label_1
_geom_angle_atom_site_label_2
_geom_angle_atom_site_label_3
_geom_angle
_geom_angle_site_symmetry_1
_geom_angle_site_symmetry_3
_geom_angle_publ_flag
C9 O1 B2 126.4(3) . . ?
O1 B2 C37 110.3(4) . . ?
O1 B2 C43 107.5(3) . . ?
C37 B2 C43 117.3(3) . . ?
O1 B2 N3 104.9(3) . . ?
C37 B2 N3 107.5(3) . . ?
C43 B2 N3 108.6(3) . . ?
C4 N3 C11 116.4(3) . . ?
C4 N3 B2 122.1(3) . . ?
C11 N3 B2 121.2(3) . . ?
N3 C4 C10 123.2(4) . . ?
N3 C4 H4 118.4 . . ?
C10 C4 H4 118.4 . . ?
C6 C5 C10 118.4(4) . . ?
C6 C5 H5 120.8 . . ?
C10 C5 H5 120.8 . . ?
C7 C6 C5 120.8(4) . . ?
C7 C6 I2 120.2(3) . . ?
C5 C6 I2 118.9(4) . . ?
C6 C7 C8 120.8(4) . . ?
C6 C7 H7 119.6 . . ?
C8 C7 H7 119.6 . . ?
C7 C8 C9 120.6(4) . . ?
C7 C8 I1 120.2(3) . . ?
C9 C8 I1 119.2(3) . . ?
O1 C9 C10 121.3(3) . . ?
O1 C9 C8 121.3(4) . . ?
C10 C9 C8 117.3(4) . . ?
C9 C10 C5 122.0(4) . . ?
C9 C10 C4 118.9(3) . . ?
C5 C10 C4 119.1(4) . . ?
C12 C11 C16 120.6(3) . . ?
C12 C11 N3 119.2(3) . . ?
C16 C11 N3 120.2(3) . . ?
C11 C12 C13 119.4(4) . . ?
C11 C12 H12 120.3 . . ?
C13 C12 H12 120.3 . . ?
C12 C13 C14 121.6(4) . . ?
C12 C13 H13 119.2 . . ?
C14 C13 H13 119.2 . . ?
C13 C14 C15 117.7(3) . . ?
C13 C14 C17 122.5(3) . . ?
C15 C14 C17 119.8(3) . . ?
C16 C15 C14 121.7(4) . . ?
C16 C15 H15 119.1 . . ?
C14 C15 H15 119.1 . . ?
C11 C16 C15 119.1(3) . . ?
C11 C16 H16 120.5 . . ?
C15 C16 H16 120.5 . . ?
C18 C17 C19 124.1(4) . . ?
C18 C17 C14 120.6(4) . . ?
C19 C17 C14 115.2(3) . . ?
C17 C18 C31 122.2(4) . . ?
C17 C18 C25 122.0(4) . . ?
C31 C18 C25 115.7(3) . . ?
C20 C19 C24 116.7(4) . . ?
C20 C19 C17 120.3(4) . . ?
C24 C19 C17 123.0(4) . . ?
C21 C20 C19 121.7(4) . . ?
C21 C20 H20 119.1 . . ?
C19 C20 H20 119.1 . . ?
C22 C21 C20 120.3(5) . . ?
C22 C21 H21 119.9 . . ?
C20 C21 H21 119.9 . . ?
C21 C22 C23 118.9(5) . . ?
C21 C22 H22 120.5 . . ?
C23 C22 H22 120.5 . . ?
C24 C23 C22 121.8(4) . . ?
C24 C23 H23 119.1 . . ?
C22 C23 H23 119.1 . . ?
C23 C24 C19 120.6(4) . . ?
C23 C24 H24 119.7 . . ?
C19 C24 H24 119.7 . . ?
C26 C25 C30 118.0(4) . . ?
C26 C25 C18 120.7(4) . . ?
C30 C25 C18 121.2(4) . . ?
C27 C26 C25 121.0(6) . . ?
C27 C26 H26 119.5 . . ?
C25 C26 H26 119.5 . . ?
C26 C27 C28 121.3(7) . . ?
C26 C27 H27 119.4 . . ?
C28 C27 H27 119.4 . . ?
C29 C28 C27 118.9(5) . . ?
C29 C28 H28 120.5 . . ?
C27 C28 H28 120.5 . . ?
C28 C29 C30 121.2(6) . . ?
C28 C29 H29 119.4 . . ?
C30 C29 H29 119.4 . . ?
C25 C30 C29 119.5(6) . . ?
C25 C30 H30 120.3 . . ?
C29 C30 H30 120.3 . . ?
C32 C31 C36 118.8(5) . . ?
C32 C31 C18 120.1(4) . . ?
C36 C31 C18 121.0(4) . . ?
C31 C32 C33 121.6(6) . . ?
C31 C32 H32 119.2 . . ?
C33 C32 H32 119.2 . . ?
C34 C33 C32 118.4(7) . . ?
C34 C33 H33 120.8 . . ?
C32 C33 H33 120.8 . . ?
C33 C34 C35 121.9(6) . . ?
C33 C34 H34 119.0 . . ?
C35 C34 H34 119.0 . . ?
C34 C35 C36 119.7(7) . . ?
C34 C35 H35 120.1 . . ?
C36 C35 H35 120.1 . . ?
C31 C36 C35 119.5(6) . . ?
C31 C36 H36 120.2 . . ?
C35 C36 H36 120.2 . . ?
C42 C37 C38 115.8(4) . . ?
C42 C37 B2 121.2(4) . . ?
C38 C37 B2 123.0(4) . . ?
C39 C38 C37 122.1(5) . . ?
C39 C38 H38 119.0 . . ?
C37 C38 H38 119.0 . . ?
C38 C39 C40 120.1(5) . . ?
C38 C39 H39 119.9 . . ?
C40 C39 H39 119.9 . . ?
C41 C40 C39 119.9(5) . . ?
C41 C40 H40 120.1 . . ?
C39 C40 H40 120.1 . . ?
C40 C41 C42 120.3(6) . . ?
C40 C41 H41 119.9 . . ?
C42 C41 H41 119.9 . . ?
C41 C42 C37 121.8(6) . . ?
C41 C42 H42 119.1 . . ?
C37 C42 H42 119.1 . . ?
C48 C43 C44 116.3(4) . . ?
C48 C43 B2 123.7(4) . . ?
C44 C43 B2 119.9(4) . . ?
C45 C44 C43 121.8(4) . . ?
C45 C44 H44 119.1 . . ?
C43 C44 H44 119.1 . . ?
C46 C45 C44 121.3(5) . . ?
C46 C45 H45 119.3 . . ?
C44 C45 H45 119.3 . . ?
C45 C46 C47 118.5(5) . . ?
C45 C46 H46 120.7 . . ?
C47 C46 H46 120.7 . . ?
C46 C47 C48 120.5(5) . . ?
C46 C47 H47 119.7 . . ?
C48 C47 H47 119.7 . . ?
C43 C48 C47 121.5(4) . . ?
C43 C48 H48 119.3 . . ?
C47 C48 H48 119.3 . . ?

loop_
_geom_bond_atom_site_label_1
_geom_bond_atom_site_label_2
_geom_bond_distance
_geom_bond_site_symmetry_2
_geom_bond_publ_flag
I1 C8 2.091(4) . ?
I2 C6 2.092(4) . ?
O1 C9 1.312(5) . ?
O1 B2 1.508(5) . ?
B2 C37 1.607(6) . ?
B2 C43 1.609(7) . ?
B2 N3 1.659(6) . ?
N3 C4 1.285(5) . ?
N3 C11 1.444(4) . ?
C4 C10 1.431(5) . ?
C4 H4 0.9500 . ?
C5 C6 1.385(6) . ?
C5 C10 1.404(5) . ?
C5 H5 0.9500 . ?
C6 C7 1.366(7) . ?
C7 C8 1.384(6) . ?
C7 H7 0.9500 . ?
C8 C9 1.407(5) . ?
C9 C10 1.394(6) . ?
C11 C12 1.381(5) . ?
C11 C16 1.382(5) . ?
C12 C13 1.384(5) . ?
C12 H12 0.9500 . ?
C13 C14 1.385(6) . ?
C13 H13 0.9500 . ?
C14 C15 1.392(5) . ?
C14 C17 1.488(5) . ?
C15 C16 1.385(5) . ?
C15 H15 0.9500 . ?
C16 H16 0.9500 . ?
C17 C18 1.349(6) . ?
C17 C19 1.479(6) . ?
C18 C31 1.491(6) . ?
C18 C25 1.493(5) . ?
C19 C20 1.394(6) . ?
C19 C24 1.397(6) . ?
C20 C21 1.372(7) . ?
C20 H20 0.9500 . ?
C21 C22 1.364(8) . ?
C21 H21 0.9500 . ?
C22 C23 1.368(7) . ?
C22 H22 0.9500 . ?
C23 C24 1.363(7) . ?
C23 H23 0.9500 . ?
C24 H24 0.9500 . ?
C25 C26 1.383(7) . ?
C25 C30 1.383(6) . ?
C26 C27 1.354(8) . ?
C26 H26 0.9500 . ?
C27 C28 1.357(10) . ?
C27 H27 0.9500 . ?
C28 C29 1.354(10) . ?
C28 H28 0.9500 . ?
C29 C30 1.388(8) . ?
C29 H29 0.9500 . ?
C30 H30 0.9500 . ?
C31 C32 1.381(7) . ?
C31 C36 1.384(7) . ?
C32 C33 1.387(8) . ?
C32 H32 0.9500 . ?
C33 C34 1.356(11) . ?
C33 H33 0.9500 . ?
C34 C35 1.365(11) . ?
C34 H34 0.9500 . ?
C35 C36 1.396(9) . ?
C35 H35 0.9500 . ?
C36 H36 0.9500 . ?
C37 C42 1.392(7) . ?
C37 C38 1.409(6) . ?
C38 C39 1.369(6) . ?
C38 H38 0.9500 . ?
C39 C40 1.369(8) . ?
C39 H39 0.9500 . ?
C40 C41 1.366(9) . ?
C40 H40 0.9500 . ?
C41 C42 1.381(8) . ?
C41 H41 0.9500 . ?
C42 H42 0.9500 . ?
C43 C48 1.385(6) . ?
C43 C44 1.392(6) . ?
C44 C45 1.380(7) . ?
C44 H44 0.9500 . ?
C45 C46 1.364(7) . ?
C45 H45 0.9500 . ?
C46 C47 1.369(7) . ?
C46 H46 0.9500 . ?
C47 C48 1.405(7) . ?
C47 H47 0.9500 . ?
C48 H48 0.9500 . ?

loop_
_geom_torsion_atom_site_label_1
_geom_torsion_atom_site_label_2
_geom_torsion_atom_site_label_3
_geom_torsion_atom_site_label_4
_geom_torsion
_geom_torsion_site_symmetry_1
_geom_torsion_site_symmetry_2
_geom_torsion_site_symmetry_3
_geom_torsion_site_symmetry_4
_geom_torsion_publ_flag
C9 O1 B2 C37 -93.8(4) . . . . ?
C9 O1 B2 C43 137.2(4) . . . . ?
C9 O1 B2 N3 21.8(5) . . . . ?
O1 B2 N3 C4 -13.7(5) . . . . ?
C37 B2 N3 C4 103.8(4) . . . . ?
C43 B2 N3 C4 -128.4(4) . . . . ?
O1 B2 N3 C11 173.4(3) . . . . ?
C37 B2 N3 C11 -69.1(4) . . . . ?
C43 B2 N3 C11 58.7(4) . . . . ?
C11 N3 C4 C10 176.3(3) . . . . ?
B2 N3 C4 C10 3.0(6) . . . . ?
C10 C5 C6 C7 1.2(6) . . . . ?
C10 C5 C6 I2 -177.3(3) . . . . ?
C5 C6 C7 C8 0.3(7) . . . . ?
I2 C6 C7 C8 178.7(3) . . . . ?
C6 C7 C8 C9 -1.1(6) . . . . ?
C6 C7 C8 I1 179.6(3) . . . . ?
B2 O1 C9 C10 -18.6(6) . . . . ?
B2 O1 C9 C8 163.7(4) . . . . ?
C7 C8 C9 O1 178.1(4) . . . . ?
I1 C8 C9 O1 -2.6(5) . . . . ?
C7 C8 C9 C10 0.3(6) . . . . ?
I1 C8 C9 C10 179.7(3) . . . . ?
O1 C9 C10 C5 -176.6(4) . . . . ?
C8 C9 C10 C5 1.2(6) . . . . ?
O1 C9 C10 C4 3.7(6) . . . . ?
C8 C9 C10 C4 -178.6(4) . . . . ?
C6 C5 C10 C9 -1.9(6) . . . . ?
C6 C5 C10 C4 177.8(4) . . . . ?
N3 C4 C10 C9 3.4(6) . . . . ?
N3 C4 C10 C5 -176.3(4) . . . . ?
C4 N3 C11 C12 -55.4(5) . . . . ?
B2 N3 C11 C12 117.9(4) . . . . ?
C4 N3 C11 C16 124.1(4) . . . . ?
B2 N3 C11 C16 -62.6(5) . . . . ?
C16 C11 C12 C13 0.1(6) . . . . ?
N3 C11 C12 C13 179.6(3) . . . . ?
C11 C12 C13 C14 0.9(6) . . . . ?
C12 C13 C14 C15 -1.3(6) . . . . ?
C12 C13 C14 C17 -178.2(4) . . . . ?
C13 C14 C15 C16 0.8(6) . . . . ?
C17 C14 C15 C16 177.8(4) . . . . ?
C12 C11 C16 C15 -0.6(6) . . . . ?
N3 C11 C16 C15 179.9(3) . . . . ?
C14 C15 C16 C11 0.1(6) . . . . ?
C13 C14 C17 C18 -128.5(4) . . . . ?
C15 C14 C17 C18 54.7(5) . . . . ?
C13 C14 C17 C19 55.2(5) . . . . ?
C15 C14 C17 C19 -121.6(4) . . . . ?
C19 C17 C18 C31 -172.2(4) . . . . ?
C14 C17 C18 C31 11.9(6) . . . . ?
C19 C17 C18 C25 11.4(6) . . . . ?
C14 C17 C18 C25 -164.5(4) . . . . ?
C18 C17 C19 C20 -140.2(4) . . . . ?
C14 C17 C19 C20 36.0(5) . . . . ?
C18 C17 C19 C24 39.6(6) . . . . ?
C14 C17 C19 C24 -144.3(4) . . . . ?
C24 C19 C20 C21 -1.0(7) . . . . ?
C17 C19 C20 C21 178.7(4) . . . . ?
C19 C20 C21 C22 -0.3(8) . . . . ?
C20 C21 C22 C23 0.7(8) . . . . ?
C21 C22 C23 C24 0.3(7) . . . . ?
C22 C23 C24 C19 -1.7(7) . . . . ?
C20 C19 C24 C23 2.0(6) . . . . ?
C17 C19 C24 C23 -177.8(4) . . . . ?
C17 C18 C25 C26 51.6(6) . . . . ?
C31 C18 C25 C26 -125.0(5) . . . . ?
C17 C18 C25 C30 -128.8(5) . . . . ?
C31 C18 C25 C30 54.5(6) . . . . ?
C30 C25 C26 C27 1.1(8) . . . . ?
C18 C25 C26 C27 -179.4(5) . . . . ?
C25 C26 C27 C28 -2.0(10) . . . . ?
C26 C27 C28 C29 2.7(10) . . . . ?
C27 C28 C29 C30 -2.6(10) . . . . ?
C26 C25 C30 C29 -1.0(8) . . . . ?
C18 C25 C30 C29 179.5(5) . . . . ?
C28 C29 C30 C25 1.8(9) . . . . ?
C17 C18 C31 C32 -125.7(5) . . . . ?
C25 C18 C31 C32 50.9(5) . . . . ?
C17 C18 C31 C36 53.7(6) . . . . ?
C25 C18 C31 C36 -129.6(4) . . . . ?
C36 C31 C32 C33 -1.0(7) . . . . ?
C18 C31 C32 C33 178.4(5) . . . . ?
C31 C32 C33 C34 1.3(9) . . . . ?
C32 C33 C34 C35 -1.3(11) . . . . ?
C33 C34 C35 C36 1.1(11) . . . . ?
C32 C31 C36 C35 0.7(7) . . . . ?
C18 C31 C36 C35 -178.7(5) . . . . ?
C34 C35 C36 C31 -0.8(9) . . . . ?
O1 B2 C37 C42 -12.0(6) . . . . ?
C43 B2 C37 C42 111.6(5) . . . . ?
N3 B2 C37 C42 -125.8(4) . . . . ?
O1 B2 C37 C38 168.9(4) . . . . ?
C43 B2 C37 C38 -67.6(5) . . . . ?
N3 B2 C37 C38 55.0(5) . . . . ?
C42 C37 C38 C39 2.1(6) . . . . ?
B2 C37 C38 C39 -178.7(4) . . . . ?
C37 C38 C39 C40 -1.8(8) . . . . ?
C38 C39 C40 C41 0.5(9) . . . . ?
C39 C40 C41 C42 0.5(10) . . . . ?
C40 C41 C42 C37 -0.2(9) . . . . ?
C38 C37 C42 C41 -1.1(7) . . . . ?
B2 C37 C42 C41 179.7(5) . . . . ?
O1 B2 C43 C48 145.1(4) . . . . ?
C37 B2 C43 C48 20.1(6) . . . . ?
N3 B2 C43 C48 -101.9(5) . . . . ?
O1 B2 C43 C44 -37.5(5) . . . . ?
C37 B2 C43 C44 -162.5(4) . . . . ?
N3 B2 C43 C44 75.5(4) . . . . ?
C48 C43 C44 C45 0.3(7) . . . . ?
B2 C43 C44 C45 -177.2(5) . . . . ?
C43 C44 C45 C46 1.0(9) . . . . ?
C44 C45 C46 C47 -1.0(9) . . . . ?
C45 C46 C47 C48 -0.2(9) . . . . ?
C44 C43 C48 C47 -1.5(7) . . . . ?
B2 C43 C48 C47 175.9(5) . . . . ?
C46 C47 C48 C43 1.5(8) . . . . ?
